data_2227798
loop_
_publ_author_name
'Saeed, Aamer'
'Arshad, Muhammad'
'Simpson, Jim'

_publ_section_title
;
 A monoclinic polymorph of <i>N</i>-(3-chlorophenyl)benzamide
;
_journal_coeditor_code LH5145
_journal_issue 11
_journal_name_full 'Acta Crystallographica Section E'
_journal_page_first o2808
_journal_page_last o2809
_journal_paper_doi 10.1107/S1600536810040262
_journal_volume 66
_journal_year 2010
_chemical_formula_iupac 'C13 H10 Cl N O'
_chemical_formula_moiety 'C13 H10 Cl N O'
_chemical_formula_sum 'C13 H10 Cl N O'
_chemical_formula_weight 231.67
_chemical_name_systematic
;
<i>N</i>-(3-chlorophenyl)benzamide
;
_space_group_IT_number 14
_symmetry_cell_setting monoclinic
_symmetry_space_group_name_Hall '-P 2ybc'
_symmetry_space_group_name_H-M 'P 1 21/c 1'
_atom_sites_solution_hydrogens geom
_atom_sites_solution_primary direct
_atom_sites_solution_secondary difmap
_cell_angle_alpha 90.00
_cell_angle_beta 109.421(5)
_cell_angle_gamma 90.00
_cell_formula_units_Z 4
_cell_length_a 12.5598(17)
_cell_length_b 10.2782(14)
_cell_length_c 9.0788(13)
_cell_measurement_reflns_used 1106
_cell_measurement_temperature 90(2)
_cell_measurement_theta_max 25.25
_cell_measurement_theta_min 2.62
_cell_volume 1105.3(3)
_computing_cell_refinement 'APEX2 and SAINT (Bruker 2006)'
_computing_data_collection 'APEX2 (Bruker 2006)'
_computing_data_reduction 'SAINT (Bruker 2006)'
_computing_molecular_graphics
;
SHELXTL (Sheldrick, 2008) and <i>Mercury</i> (Macrae <i>et al.</i>,
2008)
;
_computing_publication_material
;
SHELXL97 (Sheldrick, 2008), enCIFer (Allen <i>et al.</i>, 2004),
PLATON (Spek, 2009)
and publCIF (Westrip, 2010)
;
_computing_structure_refinement
;
SHELXL97 (Sheldrick, 2008) and <i>TITAN2000</i> (Hunter & Simpson,
1999)
;
_computing_structure_solution 'SHELXS97 (Sheldrick, 2008)'
_diffrn_ambient_temperature 90(2)
_diffrn_measured_fraction_theta_full 0.992
_diffrn_measured_fraction_theta_max 0.992
_diffrn_measurement_device_type 'Bruker APEXII CCD'
_diffrn_measurement_method \w
_diffrn_radiation_monochromator graphite
_diffrn_radiation_source 'fine-focus sealed tube'
_diffrn_radiation_type MoK\a
_diffrn_radiation_wavelength 0.71073
_diffrn_reflns_av_R_equivalents 0.0468
_diffrn_reflns_av_sigmaI/netI 0.0534
_diffrn_reflns_limit_h_max 15
_diffrn_reflns_limit_h_min -15
_diffrn_reflns_limit_k_max 12
_diffrn_reflns_limit_k_min -12
_diffrn_reflns_limit_l_max 10
_diffrn_reflns_limit_l_min -9
_diffrn_reflns_number 6385
_diffrn_reflns_theta_full 25.50
_diffrn_reflns_theta_max 25.50
_diffrn_reflns_theta_min 3.10
_diffrn_standards_number 0
_exptl_absorpt_coefficient_mu 0.321
_exptl_absorpt_correction_T_max 1.0000
_exptl_absorpt_correction_T_min 0.7426
_exptl_absorpt_correction_type multi-scan
_exptl_absorpt_process_details '(SADABS; Bruker, 2006)'
_exptl_crystal_colour colourless
_exptl_crystal_density_diffrn 1.392
_exptl_crystal_density_method 'not measured'
_exptl_crystal_description 'rectangular plate'
_exptl_crystal_F_000 480
_exptl_crystal_size_max 0.57
_exptl_crystal_size_mid 0.22
_exptl_crystal_size_min 0.03
_refine_diff_density_max 0.286
_refine_diff_density_min -0.263
_refine_ls_extinction_method none
_refine_ls_goodness_of_fit_ref 1.038
_refine_ls_hydrogen_treatment mixed
_refine_ls_matrix_type full
_refine_ls_number_parameters 148
_refine_ls_number_reflns 2045
_refine_ls_number_restraints 0
_refine_ls_restrained_S_all 1.038
_refine_ls_R_factor_all 0.0641
_refine_ls_R_factor_gt 0.0405
_refine_ls_shift/su_max 0.001
_refine_ls_shift/su_mean 0.000
_refine_ls_structure_factor_coef Fsqd
_refine_ls_weighting_details 'calc w=1/[\s^2^(Fo^2^)+(0.0439P)^2^+0.2503P] where P=(Fo^2^+2Fc^2^)/3'
_refine_ls_weighting_scheme calc
_refine_ls_wR_factor_gt 0.0920
_refine_ls_wR_factor_ref 0.1035
_reflns_number_gt 1475
_reflns_number_total 2045
_reflns_threshold_expression I>2\s(I)
_cod_data_source_file lh5145.cif
_cod_data_source_block I
_cod_original_sg_symbol_H-M 'P 21/c'
_cod_database_code 2227798
_cod_database_fobs_code 2227798

loop_
_symmetry_equiv_pos_as_xyz
'x, y, z'
'-x, y+1/2, -z+1/2'
'-x, -y, -z'
'x, -y-1/2, z-1/2'

loop_
_atom_site_type_symbol
_atom_site_label
_atom_site_fract_x
_atom_site_fract_y
_atom_site_fract_z
_atom_site_U_iso_or_equiv
_atom_site_adp_type
_atom_site_calc_flag
_atom_site_refinement_flags
_atom_site_occupancy
_atom_site_disorder_assembly
_atom_site_disorder_group
N N1 0.58959(16) 0.22008(18) 0.5519(2) 0.0208(4) Uani d . 1 . .
H H1 0.5656(19) 0.202(2) 0.451(3) 0.025 Uiso d . 1 . .
C C1 0.52721(18) 0.3046(2) 0.6039(3) 0.0187(5) Uani d . 1 . .
O O1 0.55935(12) 0.34896(15) 0.73758(17) 0.0223(4) Uani d . 1 . .
C C2 0.41446(18) 0.3409(2) 0.4894(2) 0.0180(5) Uani d . 1 . .
C C3 0.35873(19) 0.4469(2) 0.5262(3) 0.0217(5) Uani d . 1 . .
H H3 0.3924 0.4929 0.6211 0.026 Uiso calc R 1 . .
C C4 0.25445(19) 0.4852(2) 0.4248(3) 0.0233(5) Uani d . 1 . .
H H4 0.2167 0.5572 0.4509 0.028 Uiso calc R 1 . .
C C5 0.20480(19) 0.4194(2) 0.2856(3) 0.0251(6) Uani d . 1 . .
H H5 0.1341 0.4473 0.2151 0.030 Uiso calc R 1 . .
C C7 0.36288(18) 0.2734(2) 0.3510(3) 0.0215(5) Uani d . 1 . .
H H7 0.3992 0.1998 0.3257 0.026 Uiso calc R 1 . .
C C8 0.69653(18) 0.1670(2) 0.6371(2) 0.0188(5) Uani d . 1 . .
C C9 0.77139(19) 0.2275(2) 0.7677(3) 0.0204(5) Uani d . 1 . .
H H9 0.7516 0.3062 0.8071 0.025 Uiso calc R 1 . .
C C10 0.87564(19) 0.1698(2) 0.8386(3) 0.0220(5) Uani d . 1 . .
C C11 0.9070(2) 0.0546(2) 0.7871(3) 0.0242(5) Uani d . 1 . .
H H11 0.9786 0.0165 0.8393 0.029 Uiso calc R 1 . .
C C12 0.8316(2) -0.0039(2) 0.6576(3) 0.0256(6) Uani d . 1 . .
H H12 0.8516 -0.0832 0.6200 0.031 Uiso calc R 1 . .
C C13 0.72744(19) 0.0511(2) 0.5819(3) 0.0232(5) Uani d . 1 . .
H H13 0.6767 0.0101 0.4921 0.028 Uiso calc R 1 . .
Cl Cl1 0.96981(5) 0.24773(6) 1.00047(7) 0.0317(2) Uani d . 1 . .
C C6 0.25863(19) 0.3132(2) 0.2499(3) 0.0259(6) Uani d . 1 . .
H H6 0.2241 0.2669 0.1554 0.031 Uiso calc R 1 . .

loop_
_atom_site_aniso_label
_atom_site_aniso_U_11
_atom_site_aniso_U_22
_atom_site_aniso_U_33
_atom_site_aniso_U_12
_atom_site_aniso_U_13
_atom_site_aniso_U_23
N1 0.0224(10) 0.0271(10) 0.0112(10) 0.0031(8) 0.0033(9) -0.0010(9)
C1 0.0210(12) 0.0203(11) 0.0161(12) -0.0029(9) 0.0079(10) 0.0025(10)
O1 0.0246(9) 0.0287(8) 0.0135(9) 0.0002(7) 0.0063(7) -0.0022(7)
C2 0.0179(11) 0.0220(11) 0.0152(12) -0.0020(9) 0.0067(9) 0.0035(9)
C3 0.0295(13) 0.0221(11) 0.0153(12) -0.0033(10) 0.0100(10) 0.0011(10)
C4 0.0261(13) 0.0247(12) 0.0228(13) 0.0053(10) 0.0131(11) 0.0038(10)
C5 0.0184(12) 0.0322(13) 0.0237(14) 0.0022(10) 0.0056(10) 0.0041(11)
C7 0.0193(12) 0.0248(12) 0.0199(12) 0.0003(9) 0.0057(10) -0.0008(10)
C8 0.0195(12) 0.0229(12) 0.0134(12) 0.0015(9) 0.0048(10) 0.0052(9)
C9 0.0252(13) 0.0213(12) 0.0161(12) 0.0014(9) 0.0085(10) 0.0027(10)
C10 0.0226(12) 0.0285(12) 0.0138(12) -0.0027(10) 0.0043(10) 0.0043(10)
C11 0.0217(12) 0.0309(13) 0.0207(13) 0.0052(10) 0.0081(10) 0.0081(11)
C12 0.0329(14) 0.0221(12) 0.0244(14) 0.0059(10) 0.0129(12) 0.0040(10)
C13 0.0272(13) 0.0240(12) 0.0179(12) -0.0010(10) 0.0068(10) 0.0019(10)
Cl1 0.0246(3) 0.0376(4) 0.0256(4) 0.0006(3) -0.0013(3) -0.0033(3)
C6 0.0227(13) 0.0319(13) 0.0204(13) -0.0038(11) 0.0034(10) -0.0022(11)

loop_
_atom_type_symbol
_atom_type_description
_atom_type_scat_dispersion_real
_atom_type_scat_dispersion_imag
_atom_type_scat_source
C C 0.0033 0.0016 'International Tables Vol C Tables 4.2.6.8 and 6.1.1.4'
H H 0.0000 0.0000 'International Tables Vol C Tables 4.2.6.8 and 6.1.1.4'
N N 0.0061 0.0033 'International Tables Vol C Tables 4.2.6.8 and 6.1.1.4'
O O 0.0106 0.0060 'International Tables Vol C Tables 4.2.6.8 and 6.1.1.4'
Cl Cl 0.1484 0.1585 'International Tables Vol C Tables 4.2.6.8 and 6.1.1.4'

loop_
_geom_angle_atom_site_label_1
_geom_angle_atom_site_label_2
_geom_angle_atom_site_label_3
_geom_angle_site_symmetry_1
_geom_angle_site_symmetry_3
_geom_angle
_geom_angle_publ_flag
C1 N1 C8 . . 127.52(19) ?
C1 N1 H1 . . 117.3(16) ?
C8 N1 H1 . . 114.8(16) ?
O1 C1 N1 . . 122.8(2) ?
O1 C1 C2 . . 121.1(2) ?
N1 C1 C2 . . 116.09(19) ?
C7 C2 C3 . . 119.1(2) ?
C7 C2 C1 . . 123.4(2) ?
C3 C2 C1 . . 117.5(2) ?
C4 C3 C2 . . 120.1(2) ?
C4 C3 H3 . . 119.9 ?
C2 C3 H3 . . 119.9 ?
C3 C4 C5 . . 120.5(2) ?
C3 C4 H4 . . 119.8 ?
C5 C4 H4 . . 119.8 ?
C6 C5 C4 . . 119.6(2) ?
C6 C5 H5 . . 120.2 ?
C4 C5 H5 . . 120.2 ?
C6 C7 C2 . . 120.2(2) ?
C6 C7 H7 . . 119.9 ?
C2 C7 H7 . . 119.9 ?
C9 C8 C13 . . 119.9(2) ?
C9 C8 N1 . . 122.8(2) ?
C13 C8 N1 . . 117.3(2) ?
C10 C9 C8 . . 118.1(2) ?
C10 C9 H9 . . 121.0 ?
C8 C9 H9 . . 121.0 ?
C11 C10 C9 . . 122.9(2) ?
C11 C10 Cl1 . . 119.38(18) ?
C9 C10 Cl1 . . 117.77(18) ?
C12 C11 C10 . . 118.1(2) ?
C12 C11 H11 . . 120.9 ?
C10 C11 H11 . . 120.9 ?
C11 C12 C13 . . 121.0(2) ?
C11 C12 H12 . . 119.5 ?
C13 C12 H12 . . 119.5 ?
C12 C13 C8 . . 120.1(2) ?
C12 C13 H13 . . 120.0 ?
C8 C13 H13 . . 120.0 ?
C5 C6 C7 . . 120.4(2) ?
C5 C6 H6 . . 119.8 ?
C7 C6 H6 . . 119.8 ?

loop_
_geom_bond_atom_site_label_1
_geom_bond_atom_site_label_2
_geom_bond_site_symmetry_2
_geom_bond_distance
_geom_bond_publ_flag
N1 C1 . 1.356(3) ?
N1 C8 . 1.418(3) ?
N1 H1 . 0.88(2) ?
C1 O1 . 1.232(2) ?
C1 C2 . 1.499(3) ?
C2 C7 . 1.392(3) ?
C2 C3 . 1.394(3) ?
C3 C4 . 1.384(3) ?
C3 H3 . 0.9500 ?
C4 C5 . 1.386(3) ?
C4 H4 . 0.9500 ?
C5 C6 . 1.378(3) ?
C5 H5 . 0.9500 ?
C7 C6 . 1.387(3) ?
C7 H7 . 0.9500 ?
C8 C9 . 1.392(3) ?
C8 C13 . 1.396(3) ?
C9 C10 . 1.386(3) ?
C9 H9 . 0.9500 ?
C10 C11 . 1.378(3) ?
C10 Cl1 . 1.745(2) ?
C11 C12 . 1.378(3) ?
C11 H11 . 0.9500 ?
C12 C13 . 1.381(3) ?
C12 H12 . 0.9500 ?
C13 H13 . 0.9500 ?
C6 H6 . 0.9500 ?

loop_
_geom_hbond_atom_site_label_D
_geom_hbond_atom_site_label_H
_geom_hbond_atom_site_label_A
_geom_hbond_site_symmetry_A
_geom_hbond_distance_DH
_geom_hbond_distance_HA
_geom_hbond_distance_DA
_geom_hbond_angle_DHA
N1 H1 O1 4_565 0.88(2) 1.99(2) 2.841(2) 163(2)
C7 H7 O1 4_565 0.95 2.45 3.228(3) 138.9
C13 H13 O1 4_565 0.95 2.71 3.301(3) 120.9

loop_
_cod_related_entry_id
_cod_related_entry_database
_cod_related_entry_code
1 ChemSpider 86512
